data_2022228
loop_
_publ_author_name
'Rodr\'iguez, Diego'
'Guerrero, Sergio Andr\'es'
'Palma, Alirio'
'Cobo, Justo'
'Glidewell, Christopher'

_publ_section_title
;
 4-Styrylquinolines from cyclocondensation reactions between
 (2-aminophenyl)chalcones and 1,3-diketones: crystal structures and
 regiochemistry
;
_journal_coeditor_code SK3755
_journal_issue 9
_journal_name_full 'Acta Crystallographica Section C'
_journal_page_first
;
;
_journal_paper_doi 10.1107/S2053229620010803
_journal_volume 76
_journal_year 2020
_chemical_formula_iupac 'C22 H21 N O3'
_chemical_formula_moiety 'C22 H21 N O3'
_chemical_formula_sum 'C22 H21 N O3'
_chemical_formula_weight 347.40
_chemical_name_common
;
Ethyl (<i>E</i>)-2-methyl-4-(4-methoxystyryl)quinoline-3-carboxylate
;
_chemical_name_systematic
;
Ethyl
(<i>E</i>)-4-[2-(4-methoxyphenyl)ethenyl]-2-methylquinoline-3-carboxylate
;
_space_group_crystal_system triclinic
_space_group_IT_number 2
_space_group_name_Hall '-P 1'
_space_group_name_H-M_alt 'P -1'
_atom_sites_solution_hydrogens geom
_atom_sites_solution_primary difmap
_audit_creation_method SHELXL-2014
_cell_angle_alpha 65.374(3)
_cell_angle_beta 86.583(3)
_cell_angle_gamma 76.376(3)
_cell_formula_units_Z 2
_cell_length_a 9.5301(8)
_cell_length_b 10.3513(8)
_cell_length_c 10.3621(8)
_cell_measurement_reflns_used 4158
_cell_measurement_temperature 100(2)
_cell_measurement_theta_max 27.501
_cell_measurement_theta_min 2.201
_cell_volume 902.23(13)
_computing_cell_refinement
;
SAINT (Bruker, 2017)
;
_computing_data_collection
;
APEX3 (Bruker, 2018)
;
_computing_data_reduction
;
SAINT (Bruker, 2017)
;
_computing_molecular_graphics
;
PLATON (Spek, 2020)
;
_computing_publication_material
;
SHELXL2014 (Sheldrick, 2015b) and PLATON (Spek, 2020)
;
_computing_structure_refinement
;
SHELXL2014 (Sheldrick, 2015b)
;
_computing_structure_solution
;
SHELXT2014 (Sheldrick, 2015a)
;
_diffrn_ambient_temperature 100(2)
_diffrn_measured_fraction_theta_full 0.999
_diffrn_measured_fraction_theta_max 0.999
_diffrn_measurement_device_type 'Bruker D8 Venture'
_diffrn_measurement_method '\f and \w scans'
_diffrn_radiation_monochromator 'multilayer mirror'
_diffrn_radiation_type MoK\a
_diffrn_radiation_wavelength 0.71073
_diffrn_reflns_av_R_equivalents 0.0527
_diffrn_reflns_av_unetI/netI 0.0237
_diffrn_reflns_limit_h_max 12
_diffrn_reflns_limit_h_min -12
_diffrn_reflns_limit_k_max 13
_diffrn_reflns_limit_k_min -13
_diffrn_reflns_limit_l_max 13
_diffrn_reflns_limit_l_min -13
_diffrn_reflns_number 44489
_diffrn_reflns_theta_full 25.242
_diffrn_reflns_theta_max 27.501
_diffrn_reflns_theta_min 2.201
_diffrn_source 'INCOATEC high brilliance microfocus sealed tube'
_diffrn_standards_decay_% 0
_diffrn_standards_interval_count 0
_diffrn_standards_interval_time 0
_diffrn_standards_number 0
_exptl_absorpt_coefficient_mu 0.085
_exptl_absorpt_correction_T_max 0.996
_exptl_absorpt_correction_T_min 0.954
_exptl_absorpt_correction_type multi-scan
_exptl_absorpt_process_details
;
(SADABS; Bruker, 2016)
;
_exptl_crystal_colour yellow
_exptl_crystal_density_diffrn 1.279
_exptl_crystal_description needle
_exptl_crystal_F_000 368
_exptl_crystal_size_max 0.300
_exptl_crystal_size_mid 0.120
_exptl_crystal_size_min 0.050
_refine_diff_density_max 0.364
_refine_diff_density_min -0.214
_refine_ls_extinction_method none
_refine_ls_goodness_of_fit_ref 1.068
_refine_ls_hydrogen_treatment constr
_refine_ls_matrix_type full
_refine_ls_number_parameters 238
_refine_ls_number_reflns 4158
_refine_ls_number_restraints 0
_refine_ls_restrained_S_all 1.068
_refine_ls_R_factor_all 0.0641
_refine_ls_R_factor_gt 0.0520
_refine_ls_shift/su_max 0.000
_refine_ls_shift/su_mean 0.000
_refine_ls_structure_factor_coef Fsqd
_refine_ls_weighting_details 'w=1/[\s^2^(Fo^2^)+(0.0422P)^2^+0.7299P] where P=(Fo^2^+2Fc^2^)/3'
_refine_ls_weighting_scheme calc
_refine_ls_wR_factor_gt 0.1200
_refine_ls_wR_factor_ref 0.1278
_reflns_number_gt 3440
_reflns_number_total 4158
_reflns_threshold_expression 'I > 2\s(I)'
_cod_data_source_file sk3755sup1.cif
_cod_data_source_block IV
_cod_database_code 2022228
_shelx_space_group_comment
;
The symmetry employed for this shelxl refinement is uniquely defined
by the following loop, which should always be used as a source of
symmetry information in preference to the above space-group names.
They are only intended as comments.
;
_shelx_estimated_absorpt_t_min 0.975
_shelx_estimated_absorpt_t_max 0.996
_shelxl_version_number 2.014

loop_
_space_group_symop_operation_xyz
'x, y, z'
'-x, -y, -z'

loop_
_atom_site_type_symbol
_atom_site_label
_atom_site_fract_x
_atom_site_fract_y
_atom_site_fract_z
_atom_site_U_iso_or_equiv
_atom_site_adp_type
_atom_site_calc_flag
_atom_site_occupancy
_atom_site_disorder_assembly
_atom_site_disorder_group
N N1 0.81102(16) 0.42663(16) 0.95018(15) 0.0239(3) Uani d 1 . .
C C2 0.81545(18) 0.31117(19) 0.92506(17) 0.0228(3) Uani d 1 . .
C C3 0.70247(18) 0.30251(18) 0.84572(17) 0.0206(3) Uani d 1 . .
C C4 0.58290(17) 0.41582(18) 0.79378(16) 0.0199(3) Uani d 1 . .
C C4A 0.57445(18) 0.53964(18) 0.82549(16) 0.0204(3) Uani d 1 . .
C C5 0.45312(19) 0.65895(18) 0.78548(17) 0.0242(4) Uani d 1 . .
H H5 0.3727 0.6588 0.7356 0.029 Uiso calc 1 . .
C C6 0.4503(2) 0.77485(19) 0.81796(19) 0.0291(4) Uani d 1 . .
H H6 0.3683 0.8548 0.7901 0.035 Uiso calc 1 . .
C C7 0.5683(2) 0.7762(2) 0.89237(18) 0.0294(4) Uani d 1 . .
H H7 0.5659 0.8576 0.9136 0.035 Uiso calc 1 . .
C C8 0.6858(2) 0.6619(2) 0.93411(18) 0.0272(4) Uani d 1 . .
H H8 0.7647 0.6639 0.9846 0.033 Uiso calc 1 . .
C C8A 0.69172(18) 0.53980(19) 0.90306(16) 0.0221(3) Uani d 1 . .
C C21 0.94750(19) 0.1883(2) 0.9796(2) 0.0312(4) Uani d 1 . .
H H21A 0.9206 0.1020 1.0531 0.047 Uiso calc 1 . .
H H21B 1.0182 0.2176 1.0202 0.047 Uiso calc 1 . .
H H21C 0.9899 0.1649 0.9012 0.047 Uiso calc 1 . .
C C31 0.72030(17) 0.16500(19) 0.82311(18) 0.0221(3) Uani d 1 . .
O O31 0.70662(14) 0.05033(13) 0.91571(13) 0.0296(3) Uani d 1 . .
O O32 0.75597(14) 0.18596(14) 0.69062(13) 0.0286(3) Uani d 1 . .
C C32 0.7718(2) 0.0610(2) 0.6539(2) 0.0325(4) Uani d 1 . .
H H32A 0.8004 -0.0312 0.7402 0.039 Uiso calc 1 . .
H H32B 0.8486 0.0633 0.5848 0.039 Uiso calc 1 . .
C C33 0.6316(2) 0.0661(2) 0.59060(19) 0.0317(4) Uani d 1 . .
H H33A 0.6002 0.1602 0.5089 0.048 Uiso calc 1 . .
H H33B 0.5579 0.0548 0.6621 0.048 Uiso calc 1 . .
H H33C 0.6453 -0.0132 0.5595 0.048 Uiso calc 1 . .
C C41 0.46640(17) 0.41644(18) 0.70556(17) 0.0204(3) Uani d 1 . .
H H41 0.4353 0.5012 0.6202 0.024 Uiso calc 1 . .
C C42 0.40176(17) 0.30632(18) 0.73726(17) 0.0203(3) Uani d 1 . .
H H42 0.4315 0.2241 0.8249 0.024 Uiso calc 1 . .
C C421 0.28969(17) 0.29870(18) 0.65120(16) 0.0193(3) Uani d 1 . .
C C422 0.23677(18) 0.40931(19) 0.51900(17) 0.0230(3) Uani d 1 . .
H H422 0.2688 0.4976 0.4846 0.028 Uiso calc 1 . .
C C423 0.13813(18) 0.3931(2) 0.43659(18) 0.0251(4) Uani d 1 . .
H H423 0.1030 0.4698 0.3469 0.030 Uiso calc 1 . .
C C424 0.09112(18) 0.2639(2) 0.48622(18) 0.0242(4) Uani d 1 . .
C C425 0.13894(19) 0.1541(2) 0.61989(19) 0.0269(4) Uani d 1 . .
H H425 0.1046 0.0671 0.6552 0.032 Uiso calc 1 . .
C C426 0.23657(18) 0.17209(18) 0.70116(18) 0.0232(3) Uani d 1 . .
H H426 0.2681 0.0970 0.7926 0.028 Uiso calc 1 . .
O O424 -0.00165(14) 0.23441(16) 0.41192(13) 0.0334(3) Uani d 1 . .
C C427 -0.0515(2) 0.3436(2) 0.2731(2) 0.0355(5) Uani d 1 . .
H H47A 0.0316 0.3680 0.2155 0.053 Uiso calc 1 . .
H H47B -0.1105 0.4313 0.2807 0.053 Uiso calc 1 . .
H H47C -0.1098 0.3061 0.2280 0.053 Uiso calc 1 . .

loop_
_atom_site_aniso_label
_atom_site_aniso_U_11
_atom_site_aniso_U_22
_atom_site_aniso_U_33
_atom_site_aniso_U_12
_atom_site_aniso_U_13
_atom_site_aniso_U_23
N1 0.0264(7) 0.0304(8) 0.0188(7) -0.0121(6) -0.0007(5) -0.0107(6)
C2 0.0238(8) 0.0285(9) 0.0175(8) -0.0093(7) -0.0003(6) -0.0090(7)
C3 0.0237(8) 0.0236(8) 0.0176(7) -0.0087(6) 0.0008(6) -0.0097(6)
C4 0.0241(8) 0.0232(8) 0.0143(7) -0.0107(6) 0.0011(6) -0.0070(6)
C4A 0.0260(8) 0.0222(8) 0.0147(7) -0.0110(6) 0.0035(6) -0.0068(6)
C5 0.0306(9) 0.0222(8) 0.0178(8) -0.0088(7) 0.0010(6) -0.0050(6)
C6 0.0412(10) 0.0209(9) 0.0224(8) -0.0072(7) 0.0024(7) -0.0064(7)
C7 0.0494(11) 0.0226(9) 0.0206(8) -0.0154(8) 0.0057(7) -0.0100(7)
C8 0.0395(10) 0.0307(9) 0.0177(8) -0.0193(8) 0.0031(7) -0.0106(7)
C8A 0.0289(9) 0.0263(8) 0.0142(7) -0.0132(7) 0.0036(6) -0.0082(6)
C21 0.0248(9) 0.0369(10) 0.0346(10) -0.0043(8) -0.0078(7) -0.0179(8)
C31 0.0176(7) 0.0263(9) 0.0246(8) -0.0047(6) -0.0033(6) -0.0125(7)
O31 0.0380(7) 0.0229(6) 0.0270(7) -0.0067(5) -0.0055(5) -0.0087(5)
O32 0.0323(7) 0.0346(7) 0.0294(7) -0.0138(6) 0.0065(5) -0.0208(6)
C32 0.0321(10) 0.0394(11) 0.0409(11) -0.0128(8) 0.0086(8) -0.0297(9)
C33 0.0440(11) 0.0314(10) 0.0246(9) -0.0154(8) -0.0012(8) -0.0126(8)
C41 0.0221(8) 0.0227(8) 0.0161(7) -0.0040(6) -0.0029(6) -0.0079(6)
C42 0.0205(8) 0.0231(8) 0.0168(7) -0.0031(6) -0.0021(6) -0.0086(6)
C421 0.0187(7) 0.0231(8) 0.0180(7) -0.0043(6) -0.0005(6) -0.0104(6)
C422 0.0250(8) 0.0256(9) 0.0188(8) -0.0090(7) -0.0002(6) -0.0078(7)
C423 0.0235(8) 0.0317(9) 0.0180(8) -0.0059(7) -0.0025(6) -0.0082(7)
C424 0.0186(8) 0.0366(10) 0.0221(8) -0.0085(7) -0.0007(6) -0.0155(7)
C425 0.0264(9) 0.0286(9) 0.0276(9) -0.0117(7) -0.0020(7) -0.0103(7)
C426 0.0235(8) 0.0234(8) 0.0204(8) -0.0055(7) -0.0033(6) -0.0064(7)
O424 0.0319(7) 0.0486(8) 0.0252(7) -0.0185(6) -0.0057(5) -0.0150(6)
C427 0.0259(9) 0.0599(13) 0.0257(9) -0.0122(9) -0.0055(7) -0.0205(9)

loop_
_atom_type_symbol
_atom_type_description
_atom_type_scat_dispersion_real
_atom_type_scat_dispersion_imag
_atom_type_scat_source
C C 0.0033 0.0016 'International Tables Vol C Tables 4.2.6.8 and 6.1.1.4'
H H 0.0000 0.0000 'International Tables Vol C Tables 4.2.6.8 and 6.1.1.4'
N N 0.0061 0.0033 'International Tables Vol C Tables 4.2.6.8 and 6.1.1.4'
O O 0.0106 0.0060 'International Tables Vol C Tables 4.2.6.8 and 6.1.1.4'

loop_
_geom_angle_atom_site_label_1
_geom_angle_atom_site_label_2
_geom_angle_atom_site_label_3
_geom_angle_site_symmetry_1
_geom_angle_site_symmetry_3
_geom_angle
_geom_angle_publ_flag
C2 N1 C8A . . 118.47(14) ?
N1 C2 C3 . . 122.42(16) ?
N1 C2 C21 . . 117.03(15) ?
C3 C2 C21 . . 120.52(15) ?
C4 C3 C2 . . 120.55(15) ?
C4 C3 C31 . . 121.94(14) ?
C2 C3 C31 . . 117.51(15) ?
C3 C4 C4A . . 117.41(14) ?
C3 C4 C41 . . 123.09(14) ?
C4A C4 C41 . . 119.49(15) ?
C5 C4A C8A . . 118.99(15) ?
C5 C4A C4 . . 122.73(15) ?
C8A C4A C4 . . 118.26(15) ?
C6 C5 C4A . . 120.54(16) ?
C6 C5 H5 . . 119.7 ?
C4A C5 H5 . . 119.7 ?
C5 C6 C7 . . 120.35(17) ?
C5 C6 H6 . . 119.8 ?
C7 C6 H6 . . 119.8 ?
C8 C7 C6 . . 120.45(16) ?
C8 C7 H7 . . 119.8 ?
C6 C7 H7 . . 119.8 ?
C7 C8 C8A . . 120.61(16) ?
C7 C8 H8 . . 119.7 ?
C8A C8 H8 . . 119.7 ?
N1 C8A C4A . . 122.83(15) ?
N1 C8A C8 . . 118.15(15) ?
C4A C8A C8 . . 119.02(16) ?
C2 C21 H21A . . 109.5 ?
C2 C21 H21B . . 109.5 ?
H21A C21 H21B . . 109.5 ?
C2 C21 H21C . . 109.5 ?
H21A C21 H21C . . 109.5 ?
H21B C21 H21C . . 109.5 ?
O31 C31 O32 . . 125.09(15) ?
O31 C31 C3 . . 123.28(15) ?
O32 C31 C3 . . 111.61(14) ?
C31 O32 C32 . . 116.83(14) ?
O32 C32 C33 . . 110.10(15) ?
O32 C32 H32A . . 109.6 ?
C33 C32 H32A . . 109.6 ?
O32 C32 H32B . . 109.6 ?
C33 C32 H32B . . 109.6 ?
H32A C32 H32B . . 108.2 ?
C32 C33 H33A . . 109.5 ?
C32 C33 H33B . . 109.5 ?
H33A C33 H33B . . 109.5 ?
C32 C33 H33C . . 109.5 ?
H33A C33 H33C . . 109.5 ?
H33B C33 H33C . . 109.5 ?
C42 C41 C4 . . 124.64(15) ?
C42 C41 H41 . . 117.7 ?
C4 C41 H41 . . 117.7 ?
C41 C42 C421 . . 126.96(15) ?
C41 C42 H42 . . 116.5 ?
C421 C42 H42 . . 116.5 ?
C422 C421 C426 . . 117.94(14) ?
C422 C421 C42 . . 123.34(15) ?
C426 C421 C42 . . 118.68(14) ?
C423 C422 C421 . . 121.39(16) ?
C423 C422 H422 . . 119.3 ?
C421 C422 H422 . . 119.3 ?
C422 C423 C424 . . 119.57(16) ?
C422 C423 H423 . . 120.2 ?
C424 C423 H423 . . 120.2 ?
O424 C424 C423 . . 124.44(16) ?
O424 C424 C425 . . 115.64(16) ?
C423 C424 C425 . . 119.92(15) ?
C426 C425 C424 . . 119.84(16) ?
C426 C425 H425 . . 120.1 ?
C424 C425 H425 . . 120.1 ?
C425 C426 C421 . . 121.25(16) ?
C425 C426 H426 . . 119.4 ?
C421 C426 H426 . . 119.4 ?
C424 O424 C427 . . 117.37(15) ?
O424 C427 H47A . . 109.5 ?
O424 C427 H47B . . 109.5 ?
H47A C427 H47B . . 109.5 ?
O424 C427 H47C . . 109.5 ?
H47A C427 H47C . . 109.5 ?
H47B C427 H47C . . 109.5 ?

loop_
_geom_bond_atom_site_label_1
_geom_bond_atom_site_label_2
_geom_bond_site_symmetry_2
_geom_bond_distance
_geom_bond_publ_flag
N1 C2 . 1.316(2) ?
N1 C8A . 1.366(2) ?
C2 C3 . 1.434(2) ?
C2 C21 . 1.501(2) ?
C3 C4 . 1.372(2) ?
C3 C31 . 1.506(2) ?
C4 C4A . 1.434(2) ?
C4 C41 . 1.477(2) ?
C4A C5 . 1.411(2) ?
C4A C8A . 1.416(2) ?
C5 C6 . 1.369(2) ?
C5 H5 . 0.9500 ?
C6 C7 . 1.407(3) ?
C6 H6 . 0.9500 ?
C7 C8 . 1.359(3) ?
C7 H7 . 0.9500 ?
C8 C8A . 1.417(2) ?
C8 H8 . 0.9500 ?
C21 H21A . 0.9800 ?
C21 H21B . 0.9800 ?
C21 H21C . 0.9800 ?
C31 O31 . 1.206(2) ?
C31 O32 . 1.334(2) ?
O32 C32 . 1.467(2) ?
C32 C33 . 1.503(3) ?
C32 H32A . 0.9900 ?
C32 H32B . 0.9900 ?
C33 H33A . 0.9800 ?
C33 H33B . 0.9800 ?
C33 H33C . 0.9800 ?
C41 C42 . 1.335(2) ?
C41 H41 . 0.9500 ?
C42 C421 . 1.468(2) ?
C42 H42 . 0.9500 ?
C421 C422 . 1.395(2) ?
C421 C426 . 1.399(2) ?
C422 C423 . 1.389(2) ?
C422 H422 . 0.9500 ?
C423 C424 . 1.391(2) ?
C423 H423 . 0.9500 ?
C424 O424 . 1.3682(19) ?
C424 C425 . 1.392(2) ?
C425 C426 . 1.384(2) ?
C425 H425 . 0.9500 ?
C426 H426 . 0.9500 ?
O424 C427 . 1.430(2) ?
C427 H47A . 0.9800 ?
C427 H47B . 0.9800 ?
C427 H47C . 0.9800 ?

loop_
_geom_hbond_atom_site_label_D
_geom_hbond_atom_site_label_H
_geom_hbond_atom_site_label_A
_geom_hbond_site_symmetry_A
_geom_hbond_distance_DH
_geom_hbond_distance_HA
_geom_hbond_distance_DA
_geom_hbond_angle_DHA
_geom_hbond_publ_flag
C32 H32B O424 1_655 0.99 2.57 3.406(2) 142 no
C423 H423 Cg1 2_666 0.95 2.91 3.4894(19) 120 no

loop_
_geom_torsion_atom_site_label_1
_geom_torsion_atom_site_label_2
_geom_torsion_atom_site_label_3
_geom_torsion_atom_site_label_4
_geom_torsion_site_symmetry_1
_geom_torsion_site_symmetry_2
_geom_torsion_site_symmetry_3
_geom_torsion_site_symmetry_4
_geom_torsion
_geom_torsion_publ_flag
C8A N1 C2 C3 . . . . 2.4(2) ?
C8A N1 C2 C21 . . . . -179.40(15) ?
N1 C2 C3 C4 . . . . -0.8(3) ?
C21 C2 C3 C4 . . . . -178.89(16) ?
N1 C2 C3 C31 . . . . 179.59(15) ?
C21 C2 C3 C31 . . . . 1.5(2) ?
C2 C3 C4 C4A . . . . -1.7(2) ?
C31 C3 C4 C4A . . . . 177.92(14) ?
C2 C3 C4 C41 . . . . 176.96(15) ?
C31 C3 C4 C41 . . . . -3.4(2) ?
C3 C4 C4A C5 . . . . -176.06(15) ?
C41 C4 C4A C5 . . . . 5.2(2) ?
C3 C4 C4A C8A . . . . 2.4(2) ?
C41 C4 C4A C8A . . . . -176.28(14) ?
C8A C4A C5 C6 . . . . 1.7(2) ?
C4 C4A C5 C6 . . . . -179.86(16) ?
C4A C5 C6 C7 . . . . -0.3(3) ?
C5 C6 C7 C8 . . . . -0.7(3) ?
C6 C7 C8 C8A . . . . 0.2(3) ?
C2 N1 C8A C4A . . . . -1.6(2) ?
C2 N1 C8A C8 . . . . 178.18(15) ?
C5 C4A C8A N1 . . . . 177.69(15) ?
C4 C4A C8A N1 . . . . -0.9(2) ?
C5 C4A C8A C8 . . . . -2.1(2) ?
C4 C4A C8A C8 . . . . 179.38(15) ?
C7 C8 C8A N1 . . . . -178.61(16) ?
C7 C8 C8A C4A . . . . 1.2(2) ?
C4 C3 C31 O31 . . . . -106.0(2) ?
C2 C3 C31 O31 . . . . 73.7(2) ?
C4 C3 C31 O32 . . . . 75.5(2) ?
C2 C3 C31 O32 . . . . -104.85(17) ?
O31 C31 O32 C32 . . . . 3.5(2) ?
C3 C31 O32 C32 . . . . -178.03(14) ?
C31 O32 C32 C33 . . . . 93.04(19) ?
C3 C4 C41 C42 . . . . 48.8(2) ?
C4A C4 C41 C42 . . . . -132.53(17) ?
C4 C41 C42 C421 . . . . -177.48(15) ?
C41 C42 C421 C422 . . . . 1.2(3) ?
C41 C42 C421 C426 . . . . 178.77(16) ?
C426 C421 C422 C423 . . . . -2.2(2) ?
C42 C421 C422 C423 . . . . 175.34(15) ?
C421 C422 C423 C424 . . . . -0.2(3) ?
C422 C423 C424 O424 . . . . -177.63(16) ?
C422 C423 C424 C425 . . . . 2.3(3) ?
O424 C424 C425 C426 . . . . 177.99(16) ?
C423 C424 C425 C426 . . . . -2.0(3) ?
C424 C425 C426 C421 . . . . -0.5(3) ?
C422 C421 C426 C425 . . . . 2.6(2) ?
C42 C421 C426 C425 . . . . -175.09(15) ?
C423 C424 O424 C427 . . . . 0.9(3) ?
C425 C424 O424 C427 . . . . -179.02(16) ?

_cod_database_fobs_code 2022228
